data_4118963
loop_
_publ_author_name
'Phillip J. Milner'
'Thomas J. Maimone'
'Mingjuan Su'
'Jiahao Chen'
'Peter M\"uller'
'Stephen L. Buchwald'

_publ_section_title
;
 Investigating the Dearomative Rearrangement of Biaryl Phosphine-Ligated
 Pd(II) Complexes
;
_journal_name_full 'Journal of the American Chemical Society'
_journal_page_first 19922
_journal_page_last 19934
_journal_paper_doi 10.1021/ja310351e
_journal_volume 134
_journal_year 2012
_chemical_formula_sum 'C43.5 H68 Br O2 P Pd'
_chemical_formula_weight 840.26
_chemical_name_systematic
; 
 ? 
;
_space_group_IT_number 2
_symmetry_cell_setting triclinic
_symmetry_space_group_name_Hall '-P 1'
_symmetry_space_group_name_H-M 'P -1'
_atom_sites_solution_hydrogens geom
_atom_sites_solution_primary direct
_atom_sites_solution_secondary difmap
_audit_creation_method SHELXL-97
_cell_angle_alpha 67.623(2)
_cell_angle_beta 70.792(2)
_cell_angle_gamma 88.376(2)
_cell_formula_units_Z 2
_cell_length_a 11.5732(10)
_cell_length_b 13.3707(11)
_cell_length_c 16.0107(13)
_cell_measurement_reflns_used 9719
_cell_measurement_temperature 100(2)
_cell_measurement_theta_max 30.52
_cell_measurement_theta_min 2.36
_cell_volume 2150.1(3)
_computing_cell_refinement 'SAINT 7.46A (Bruker-AXS, 2010)'
_computing_data_collection 'APEX2 v2010.7.0 (Bruker-AXS, 2010)'
_computing_data_reduction 'SAINT 7.46A (Bruker-AXS, 2010)'
_computing_molecular_graphics 'Bruker SHELXTL'
_computing_publication_material 'Bruker SHELXTL'
_computing_structure_refinement 'SHELXL-97 (Sheldrick, 2008)'
_computing_structure_solution 'SHELXS-97 (Sheldrick, 2008)'
_diffrn_ambient_temperature 100(2)
_diffrn_detector_area_resol_mean 8.3
_diffrn_measured_fraction_theta_full 0.999
_diffrn_measured_fraction_theta_max 0.999
_diffrn_measurement_device_type 'Bruker Smart APEX2 CCD'
_diffrn_measurement_method '\f and \w scans'
_diffrn_radiation_monochromator graphite
_diffrn_radiation_source 'fine-focus sealed tube'
_diffrn_radiation_type MoK\a
_diffrn_radiation_wavelength 0.71073
_diffrn_reflns_av_R_equivalents 0.0549
_diffrn_reflns_av_sigmaI/netI 0.0330
_diffrn_reflns_limit_h_max 16
_diffrn_reflns_limit_h_min -16
_diffrn_reflns_limit_k_max 18
_diffrn_reflns_limit_k_min -18
_diffrn_reflns_limit_l_max 22
_diffrn_reflns_limit_l_min -22
_diffrn_reflns_number 97331
_diffrn_reflns_theta_full 30.32
_diffrn_reflns_theta_max 30.32
_diffrn_reflns_theta_min 1.46
_exptl_absorpt_coefficient_mu 1.430
_exptl_absorpt_correction_T_max 0.9319
_exptl_absorpt_correction_T_min 0.6344
_exptl_absorpt_correction_type multi-scan
_exptl_absorpt_process_details 'SADABS (Sheldrick, 2009)'
_exptl_crystal_colour yellow
_exptl_crystal_density_diffrn 1.298
_exptl_crystal_description needle
_exptl_crystal_F_000 882
_exptl_crystal_size_max 0.35
_exptl_crystal_size_mid 0.05
_exptl_crystal_size_min 0.05
_refine_diff_density_max 0.568
_refine_diff_density_min -0.664
_refine_diff_density_rms 0.072
_refine_ls_extinction_method none
_refine_ls_goodness_of_fit_ref 1.032
_refine_ls_hydrogen_treatment constr
_refine_ls_matrix_type full
_refine_ls_number_parameters 591
_refine_ls_number_reflns 12896
_refine_ls_number_restraints 403
_refine_ls_restrained_S_all 1.024
_refine_ls_R_factor_all 0.0447
_refine_ls_R_factor_gt 0.0297
_refine_ls_shift/su_max 0.003
_refine_ls_shift/su_mean 0.000
_refine_ls_structure_factor_coef Fsqd
_refine_ls_weighting_details 'calc w=1/[\s^2^(Fo^2^)+(0.0320P)^2^+1.0657P] where P=(Fo^2^+2Fc^2^)/3'
_refine_ls_weighting_scheme calc
_refine_ls_wR_factor_gt 0.0670
_refine_ls_wR_factor_ref 0.0726
_reflns_number_gt 10540
_reflns_number_total 12896
_reflns_threshold_expression >2sigma(I)
_cod_data_source_file ja310351e_si_001_01.cif
_cod_data_source_block x11171
_cod_original_formula_sum 'C43.50 H68 Br O2 P Pd'
_cod_database_code 4118963

loop_
_symmetry_equiv_pos_as_xyz
'x, y, z'
'-x, -y, -z'

loop_
_atom_site_label
_atom_site_type_symbol
_atom_site_fract_x
_atom_site_fract_y
_atom_site_fract_z
_atom_site_U_iso_or_equiv
_atom_site_adp_type
_atom_site_occupancy
_atom_site_symmetry_multiplicity
_atom_site_calc_flag
_atom_site_refinement_flags
_atom_site_disorder_assembly
_atom_site_disorder_group
Br1 Br 0.998500(17) 0.257672(17) 0.586150(14) 0.03017(5) Uani 1 1 d . . .
Pd1 Pd 0.782819(11) 0.179869(11) 0.645049(9) 0.01743(4) Uani 1 1 d . . .
P1 P 0.57105(4) 0.12747(4) 0.72350(3) 0.01715(8) Uani 1 1 d . . .
C1 C 0.49973(16) 0.19675(15) 0.81125(12) 0.0214(3) Uani 1 1 d . . .
C2 C 0.46987(18) 0.31023(16) 0.75551(14) 0.0261(4) Uani 1 1 d . . .
H2A H 0.4072 0.3029 0.7287 0.039 Uiso 1 1 calc R . .
H2B H 0.5446 0.3524 0.7031 0.039 Uiso 1 1 calc R . .
H2C H 0.4387 0.3478 0.7991 0.039 Uiso 1 1 calc R . .
C3 C 0.38391(17) 0.13594(17) 0.89777(13) 0.0264(4) Uani 1 1 d . . .
H3A H 0.3592 0.1769 0.9390 0.040 Uiso 1 1 calc R . .
H3B H 0.4016 0.0635 0.9346 0.040 Uiso 1 1 calc R . .
H3C H 0.3170 0.1286 0.8749 0.040 Uiso 1 1 calc R . .
C4 C 0.59863(17) 0.21201(16) 0.85116(13) 0.0246(4) Uani 1 1 d . . .
H4A H 0.6723 0.2547 0.7978 0.037 Uiso 1 1 calc R . .
H4B H 0.6196 0.1407 0.8871 0.037 Uiso 1 1 calc R . .
H4C H 0.5671 0.2504 0.8941 0.037 Uiso 1 1 calc R . .
C5 C 0.52273(16) -0.02546(15) 0.78548(13) 0.0210(3) Uani 1 1 d . . .
C6 C 0.38555(17) -0.06513(17) 0.81785(14) 0.0277(4) Uani 1 1 d . . .
H6A H 0.3737 -0.1449 0.8471 0.042 Uiso 1 1 calc R . .
H6B H 0.3585 -0.0393 0.7620 0.042 Uiso 1 1 calc R . .
H6C H 0.3371 -0.0365 0.8650 0.042 Uiso 1 1 calc R . .
C7 C 0.56241(17) -0.07268(16) 0.87451(13) 0.0247(4) Uani 1 1 d . . .
H7A H 0.5513 -0.1523 0.8997 0.037 Uiso 1 1 calc R . .
H7B H 0.5119 -0.0482 0.9241 0.037 Uiso 1 1 calc R . .
H7C H 0.6493 -0.0476 0.8564 0.037 Uiso 1 1 calc R . .
C8 C 0.59260(18) -0.07300(15) 0.71186(14) 0.0257(4) Uani 1 1 d . . .
H8A H 0.6795 -0.0434 0.6839 0.039 Uiso 1 1 calc R . .
H8B H 0.5570 -0.0535 0.6607 0.039 Uiso 1 1 calc R . .
H8C H 0.5858 -0.1524 0.7440 0.039 Uiso 1 1 calc R . .
C11 C 0.50609(15) 0.18019(13) 0.62542(12) 0.0164(3) Uani 1 1 d . . .
C12 C 0.37785(15) 0.17566(14) 0.64247(12) 0.0181(3) Uani 1 1 d . . .
O1 O 0.30301(11) 0.14125(12) 0.73635(9) 0.0255(3) Uani 1 1 d . . .
C17 C 0.17281(16) 0.13017(18) 0.75755(14) 0.0278(4) Uani 1 1 d . . .
H17A H 0.1470 0.2010 0.7262 0.042 Uiso 1 1 calc R . .
H17B H 0.1306 0.1036 0.8273 0.042 Uiso 1 1 calc R . .
H17C H 0.1516 0.0782 0.7337 0.042 Uiso 1 1 calc R . .
C13 C 0.33264(16) 0.20772(14) 0.56725(12) 0.0188(3) Uani 1 1 d . . .
H13 H 0.2464 0.2001 0.5801 0.023 Uiso 1 1 calc R . .
C14 C 0.41349(16) 0.25098(14) 0.47319(12) 0.0192(3) Uani 1 1 d . . .
H14 H 0.3828 0.2713 0.4215 0.023 Uiso 1 1 calc R . .
C15 C 0.53881(16) 0.26473(13) 0.45437(12) 0.0178(3) Uani 1 1 d . . .
O2 O 0.62366(12) 0.31501(11) 0.36320(9) 0.0232(3) Uani 1 1 d . . .
C18 C 0.5781(2) 0.3533(2) 0.28564(14) 0.0374(5) Uani 1 1 d . . .
H18A H 0.5359 0.2920 0.2839 0.056 Uiso 1 1 calc R . .
H18B H 0.6468 0.3881 0.2250 0.056 Uiso 1 1 calc R . .
H18C H 0.5201 0.4064 0.2945 0.056 Uiso 1 1 calc R . .
C16 C 0.58756(15) 0.22839(13) 0.52970(12) 0.0158(3) Uani 1 1 d . . .
C21 C 0.72567(15) 0.25284(13) 0.49660(12) 0.0164(3) Uani 1 1 d . . .
C22 C 0.77365(16) 0.35941(14) 0.47513(13) 0.0191(3) Uani 1 1 d . . .
C27 C 0.69349(16) 0.43787(14) 0.50930(13) 0.0210(3) Uani 1 1 d . . .
H27 H 0.6120 0.3963 0.5551 0.025 Uiso 1 1 calc R . .
C28 C 0.67067(19) 0.52902(16) 0.42439(15) 0.0293(4) Uani 1 1 d . . .
H28A H 0.7486 0.5736 0.3800 0.044 Uiso 1 1 calc R . .
H28B H 0.6123 0.5746 0.4484 0.044 Uiso 1 1 calc R . .
H28C H 0.6365 0.4969 0.3906 0.044 Uiso 1 1 calc R . .
C29 C 0.74896(18) 0.48443(16) 0.56332(15) 0.0282(4) Uani 1 1 d . . .
H29A H 0.7648 0.4246 0.6158 0.042 Uiso 1 1 calc R . .
H29B H 0.6911 0.5287 0.5899 0.042 Uiso 1 1 calc R . .
H29C H 0.8264 0.5298 0.5189 0.042 Uiso 1 1 calc R . .
C23 C 0.89448(16) 0.39916(14) 0.41213(13) 0.0213(3) Uani 1 1 d . . .
H23 H 0.9265 0.4700 0.3997 0.026 Uiso 1 1 calc R . .
C24 C 0.96857(16) 0.33799(15) 0.36739(13) 0.0227(3) Uani 1 1 d DU A .
C30 C 1.09668(18) 0.38409(17) 0.29375(15) 0.0316(4) Uani 1 1 d DU . .
H30A H 1.0938 0.3713 0.2368 0.038 Uiso 0.521(5) 1 calc PR A 1
H30B H 1.1144 0.4547 0.2976 0.038 Uiso 0.479(5) 1 calc PR A 2
C31 C 1.19501(18) 0.31480(18) 0.32155(16) 0.0357(5) Uani 1 1 d DU A .
H31A H 1.2759 0.3472 0.2725 0.054 Uiso 1 1 calc R . .
H31B H 1.1777 0.2412 0.3262 0.054 Uiso 1 1 calc R . .
H31C H 1.1949 0.3114 0.3838 0.054 Uiso 1 1 calc R . .
C32 C 1.1286(4) 0.5015(3) 0.2552(3) 0.0295(9) Uani 0.521(5) 1 d PDU A 1
H32A H 1.0596 0.5388 0.2397 0.044 Uiso 0.521(5) 1 calc PR A 1
H32B H 1.2016 0.5234 0.1967 0.044 Uiso 0.521(5) 1 calc PR A 1
H32C H 1.1461 0.5213 0.3032 0.044 Uiso 0.521(5) 1 calc PR A 1
C32A C 1.0974(4) 0.4128(4) 0.1980(3) 0.0372(12) Uani 0.479(5) 1 d PDU A 2
H32D H 1.0304 0.4572 0.1886 0.056 Uiso 0.479(5) 1 calc PR A 2
H32E H 1.0861 0.3465 0.1878 0.056 Uiso 0.479(5) 1 calc PR A 2
H32F H 1.1764 0.4543 0.1520 0.056 Uiso 0.479(5) 1 calc PR A 2
C25 C 0.92106(16) 0.23259(15) 0.38954(13) 0.0214(3) Uani 1 1 d . . .
H25 H 0.9723 0.1890 0.3611 0.026 Uiso 1 1 calc R A .
C26 C 0.80242(15) 0.18896(13) 0.45116(12) 0.0174(3) Uani 1 1 d . A .
C33 C 0.75281(16) 0.07890(14) 0.46281(12) 0.0192(3) Uani 1 1 d . . .
H33 H 0.6718 0.0561 0.5167 0.023 Uiso 1 1 calc R A .
C34 C 0.7308(2) 0.08530(16) 0.37149(15) 0.0287(4) Uani 1 1 d . A .
H34A H 0.6736 0.1392 0.3566 0.043 Uiso 1 1 calc R . .
H34B H 0.6956 0.0139 0.3820 0.043 Uiso 1 1 calc R . .
H34C H 0.8092 0.1069 0.3176 0.043 Uiso 1 1 calc R . .
C35 C 0.83811(17) -0.00895(14) 0.48835(13) 0.0218(3) Uani 1 1 d . A .
H35A H 0.9120 0.0039 0.4319 0.033 Uiso 1 1 calc R . .
H35B H 0.7950 -0.0808 0.5086 0.033 Uiso 1 1 calc R . .
H35C H 0.8618 -0.0061 0.5409 0.033 Uiso 1 1 calc R . .
C41 C 0.83530(15) 0.07419(15) 0.75135(12) 0.0202(3) Uani 1 1 d . B .
C42 C 0.84820(16) 0.09322(16) 0.82777(13) 0.0231(4) Uani 1 1 d . . .
H42 H 0.8325 0.1616 0.8320 0.028 Uiso 1 1 calc R . .
C43 C 0.88377(16) 0.01326(16) 0.89797(13) 0.0237(4) Uani 1 1 d . B .
H43 H 0.8879 0.0270 0.9510 0.028 Uiso 1 1 calc R . .
C44 C 0.91327(18) -0.08554(17) 0.89248(14) 0.0281(4) Uani 1 1 d DU . .
C47 C 0.9696(7) -0.1634(6) 0.9644(7) 0.0312(16) Uani 0.488(2) 1 d PDU B 1
H47A H 1.0576 -0.1660 0.9304 0.037 Uiso 0.488(2) 1 calc PR B 1
H47B H 0.9646 -0.1362 1.0148 0.037 Uiso 0.488(2) 1 calc PR B 1
C48 C 0.9007(4) -0.2776(3) 1.0107(3) 0.0290(9) Uani 0.488(2) 1 d PDU B 1
H48A H 0.8116 -0.2729 1.0382 0.035 Uiso 0.488(2) 1 calc PR B 1
H48B H 0.9124 -0.3064 0.9603 0.035 Uiso 0.488(2) 1 calc PR B 1
C49 C 0.9427(5) -0.3569(4) 1.0894(4) 0.0435(12) Uani 0.488(2) 1 d PDU B 1
H49A H 1.0311 -0.3641 1.0616 0.052 Uiso 0.488(2) 1 calc PR B 1
H49B H 0.9337 -0.3273 1.1390 0.052 Uiso 0.488(2) 1 calc PR B 1
C50 C 0.8699(6) -0.4685(4) 1.1365(4) 0.0614(18) Uani 0.488(2) 1 d PDU B 1
H50A H 0.9002 -0.5167 1.1866 0.092 Uiso 0.488(2) 1 calc PR B 1
H50B H 0.8798 -0.4988 1.0880 0.092 Uiso 0.488(2) 1 calc PR B 1
H50C H 0.7826 -0.4620 1.1654 0.092 Uiso 0.488(2) 1 calc PR B 1
C47A C 0.9299(9) -0.1791(16) 0.9771(9) 0.0298(17) Uani 0.352(4) 1 d PDU B 2
H47C H 0.8978 -0.1629 1.0355 0.036 Uiso 0.352(4) 1 calc PR B 2
H47D H 0.8819 -0.2463 0.9889 0.036 Uiso 0.352(4) 1 calc PR B 2
C48A C 1.0645(5) -0.1974(5) 0.9581(4) 0.0269(11) Uani 0.352(4) 1 d PDU B 2
H48C H 1.1133 -0.1283 0.9408 0.032 Uiso 0.352(4) 1 calc PR B 2
H48D H 1.0946 -0.2194 0.9029 0.032 Uiso 0.352(4) 1 calc PR B 2
C49A C 1.0842(6) -0.2847(5) 1.0454(5) 0.0348(15) Uani 0.352(4) 1 d PDU B 2
H49C H 1.0502 -0.2639 1.1011 0.042 Uiso 0.352(4) 1 calc PR B 2
H49D H 1.0373 -0.3541 1.0609 0.042 Uiso 0.352(4) 1 calc PR B 2
C50A C 1.2176(6) -0.3031(6) 1.0317(6) 0.0457(19) Uani 0.352(4) 1 d PDU B 2
H50D H 1.2230 -0.3602 1.0904 0.069 Uiso 0.352(4) 1 calc PR B 2
H50E H 1.2644 -0.2354 1.0182 0.069 Uiso 0.352(4) 1 calc PR B 2
H50F H 1.2516 -0.3255 0.9777 0.069 Uiso 0.352(4) 1 calc PR B 2
C47B C 0.950(3) -0.183(3) 0.9654(17) 0.0298(17) Uani 0.160(4) 1 d PDU B 3
H47E H 0.9577 -0.1616 1.0165 0.036 Uiso 0.160(4) 1 calc PR B 3
H47F H 0.8843 -0.2440 0.9960 0.036 Uiso 0.160(4) 1 calc PR B 3
C48B C 1.0719(11) -0.2213(10) 0.9201(9) 0.0269(11) Uani 0.160(4) 1 d PDU B 3
H48E H 1.1367 -0.1587 0.8854 0.032 Uiso 0.160(4) 1 calc PR B 3
H48F H 1.0625 -0.2474 0.8723 0.032 Uiso 0.160(4) 1 calc PR B 3
C49B C 1.1141(13) -0.3125(10) 0.9932(10) 0.032(2) Uani 0.160(4) 1 d PDU B 3
H49E H 1.0496 -0.3754 1.0276 0.038 Uiso 0.160(4) 1 calc PR B 3
H49F H 1.1897 -0.3364 0.9581 0.038 Uiso 0.160(4) 1 calc PR B 3
C50B C 1.1398(15) -0.2796(11) 1.0655(10) 0.035(3) Uani 0.160(4) 1 d PDU B 3
H50G H 1.1673 -0.3409 1.1093 0.053 Uiso 0.160(4) 1 calc PR B 3
H50H H 1.0646 -0.2585 1.1023 0.053 Uiso 0.160(4) 1 calc PR B 3
H50I H 1.2043 -0.2178 1.0321 0.053 Uiso 0.160(4) 1 calc PR B 3
C45 C 0.90850(18) -0.10154(17) 0.81266(14) 0.0284(4) Uani 1 1 d . B .
H45 H 0.9312 -0.1675 0.8056 0.034 Uiso 1 1 calc R . .
C46 C 0.87101(16) -0.02270(15) 0.74280(13) 0.0231(4) Uani 1 1 d . . .
H46 H 0.8699 -0.0354 0.6886 0.028 Uiso 1 1 calc R B .
C1S C 0.2418(19) 0.4822(18) -0.0034(14) 0.102(5) Uani 0.311(8) 1 d PDU C -1
H1S1 H 0.1849 0.4545 -0.0253 0.153 Uiso 0.311(8) 1 calc PR C -1
H1S2 H 0.2770 0.5565 -0.0490 0.153 Uiso 0.311(8) 1 calc PR C -1
H1S3 H 0.1974 0.4824 0.0603 0.153 Uiso 0.311(8) 1 calc PR C -1
C2S C 0.3443(18) 0.4097(17) 0.003(2) 0.100(5) Uani 0.311(8) 1 d PDU C -1
H2S1 H 0.3066 0.3350 0.0480 0.120 Uiso 0.311(8) 1 calc PR C -1
H2S2 H 0.3850 0.4075 -0.0614 0.120 Uiso 0.311(8) 1 calc PR C -1
C3S C 0.4388(15) 0.4398(16) 0.0328(17) 0.094(4) Uani 0.311(8) 1 d PDU C -1
H3S1 H 0.5052 0.3922 0.0251 0.113 Uiso 0.311(8) 1 calc PR C -1
H3S2 H 0.4026 0.4251 0.1022 0.113 Uiso 0.311(8) 1 calc PR C -1
C4S C 0.4936(16) 0.5525(16) -0.0186(16) 0.096(4) Uani 0.311(8) 1 d PDU C -1
H4S1 H 0.4301 0.6001 -0.0033 0.115 Uiso 0.311(8) 1 calc PR C -1
H4S2 H 0.5199 0.5706 -0.0886 0.115 Uiso 0.311(8) 1 calc PR C -1
C5S C 0.6001(16) 0.576(3) 0.004(2) 0.102(7) Uani 0.311(8) 1 d PDU C -1
H5S1 H 0.6382 0.6506 -0.0382 0.154 Uiso 0.311(8) 1 calc PR C -1
H5S2 H 0.6603 0.5248 -0.0048 0.154 Uiso 0.311(8) 1 calc PR C -1
H5S3 H 0.5728 0.5688 0.0714 0.154 Uiso 0.311(8) 1 calc PR C -1
C1T C 0.194(2) 0.483(3) -0.021(3) 0.107(7) Uani 0.189(8) 1 d PDU C -2
H1T1 H 0.1332 0.4233 -0.0056 0.160 Uiso 0.189(8) 1 calc PR C -2
H1T2 H 0.2121 0.5340 -0.0878 0.160 Uiso 0.189(8) 1 calc PR C -2
H1T3 H 0.1609 0.5209 0.0221 0.160 Uiso 0.189(8) 1 calc PR C -2
C2T C 0.309(3) 0.438(3) -0.008(3) 0.119(7) Uani 0.189(8) 1 d PDU C -2
H2T1 H 0.2878 0.3756 0.0550 0.142 Uiso 0.189(8) 1 calc PR C -2
H2T2 H 0.3494 0.4105 -0.0587 0.142 Uiso 0.189(8) 1 calc PR C -2
C3T C 0.397(2) 0.518(2) -0.0120(19) 0.105(5) Uani 0.189(8) 1 d PDU C -2
H3T1 H 0.3496 0.5671 0.0164 0.126 Uiso 0.189(8) 1 calc PR C -2
H3T2 H 0.4437 0.5626 -0.0804 0.126 Uiso 0.189(8) 1 calc PR C -2
C4T C 0.484(3) 0.473(2) 0.037(3) 0.113(6) Uani 0.189(8) 1 d PDU C -2
H4T1 H 0.5348 0.4264 0.0070 0.135 Uiso 0.189(8) 1 calc PR C -2
H4T2 H 0.4380 0.4255 0.1053 0.135 Uiso 0.189(8) 1 calc PR C -2
C5T C 0.567(3) 0.556(3) 0.035(3) 0.102(8) Uani 0.189(8) 1 d PDU C -2
H5T1 H 0.6297 0.5215 0.0616 0.153 Uiso 0.189(8) 1 calc PR C -2
H5T2 H 0.5189 0.5951 0.0736 0.153 Uiso 0.189(8) 1 calc PR C -2
H5T3 H 0.6067 0.6079 -0.0315 0.153 Uiso 0.189(8) 1 calc PR C -2

loop_
_atom_site_aniso_label
_atom_site_aniso_U_11
_atom_site_aniso_U_22
_atom_site_aniso_U_33
_atom_site_aniso_U_23
_atom_site_aniso_U_13
_atom_site_aniso_U_12
Br1 0.01491(9) 0.03755(11) 0.02979(10) -0.00094(8) -0.01173(8) -0.00032(7)
Pd1 0.01159(6) 0.02268(7) 0.01921(6) -0.00725(5) -0.00822(5) 0.00516(4)
P1 0.01231(19) 0.0238(2) 0.01723(19) -0.00819(17) -0.00762(16) 0.00566(16)
C1 0.0186(8) 0.0297(9) 0.0205(8) -0.0124(7) -0.0099(7) 0.0079(7)
C2 0.0281(10) 0.0303(10) 0.0247(9) -0.0159(8) -0.0100(8) 0.0134(8)
C3 0.0188(9) 0.0408(11) 0.0218(8) -0.0145(8) -0.0074(7) 0.0078(8)
C4 0.0218(9) 0.0356(10) 0.0231(9) -0.0161(8) -0.0107(7) 0.0062(7)
C5 0.0166(8) 0.0248(8) 0.0212(8) -0.0069(7) -0.0089(7) 0.0040(6)
C6 0.0205(9) 0.0342(10) 0.0279(9) -0.0099(8) -0.0102(8) 0.0006(8)
C7 0.0200(9) 0.0294(9) 0.0209(8) -0.0040(7) -0.0094(7) 0.0041(7)
C8 0.0274(10) 0.0245(9) 0.0261(9) -0.0097(7) -0.0108(8) 0.0054(7)
C11 0.0134(7) 0.0203(8) 0.0190(7) -0.0088(6) -0.0090(6) 0.0062(6)
C12 0.0142(8) 0.0219(8) 0.0199(8) -0.0089(6) -0.0074(6) 0.0050(6)
O1 0.0095(6) 0.0452(8) 0.0213(6) -0.0121(6) -0.0059(5) 0.0057(5)
C17 0.0104(8) 0.0457(12) 0.0281(9) -0.0157(9) -0.0063(7) 0.0040(7)
C13 0.0146(8) 0.0214(8) 0.0261(8) -0.0113(7) -0.0118(7) 0.0065(6)
C14 0.0199(8) 0.0218(8) 0.0237(8) -0.0115(7) -0.0145(7) 0.0085(6)
C15 0.0176(8) 0.0193(8) 0.0185(8) -0.0083(6) -0.0082(6) 0.0068(6)
O2 0.0206(6) 0.0294(6) 0.0171(6) -0.0050(5) -0.0086(5) 0.0073(5)
C18 0.0302(11) 0.0533(14) 0.0195(9) -0.0023(9) -0.0118(8) 0.0099(10)
C16 0.0131(7) 0.0169(7) 0.0199(8) -0.0084(6) -0.0079(6) 0.0059(6)
C21 0.0123(7) 0.0199(8) 0.0176(7) -0.0069(6) -0.0065(6) 0.0055(6)
C22 0.0166(8) 0.0187(8) 0.0241(8) -0.0081(7) -0.0105(7) 0.0081(6)
C27 0.0175(8) 0.0183(8) 0.0276(9) -0.0094(7) -0.0081(7) 0.0063(6)
C28 0.0305(10) 0.0234(9) 0.0364(11) -0.0118(8) -0.0152(9) 0.0135(8)
C29 0.0261(10) 0.0263(9) 0.0377(11) -0.0180(8) -0.0118(8) 0.0067(8)
C23 0.0176(8) 0.0184(8) 0.0260(9) -0.0063(7) -0.0082(7) 0.0048(6)
C24 0.0148(8) 0.0235(8) 0.0264(9) -0.0069(7) -0.0067(7) 0.0047(6)
C30 0.0179(9) 0.0303(10) 0.0341(10) -0.0045(8) -0.0031(8) 0.0028(7)
C31 0.0169(9) 0.0399(11) 0.0401(12) -0.0077(9) -0.0068(8) 0.0062(8)
C32 0.0221(18) 0.0322(18) 0.0265(19) -0.0052(15) -0.0058(15) -0.0027(14)
C32A 0.031(2) 0.042(3) 0.0244(19) -0.0045(18) -0.0021(17) -0.0002(19)
C25 0.0167(8) 0.0245(8) 0.0235(8) -0.0109(7) -0.0064(7) 0.0092(7)
C26 0.0154(8) 0.0196(8) 0.0187(7) -0.0072(6) -0.0086(6) 0.0071(6)
C33 0.0172(8) 0.0208(8) 0.0226(8) -0.0102(7) -0.0087(7) 0.0069(6)
C34 0.0369(11) 0.0263(9) 0.0334(10) -0.0150(8) -0.0220(9) 0.0109(8)
C35 0.0219(9) 0.0214(8) 0.0254(9) -0.0102(7) -0.0117(7) 0.0089(7)
C41 0.0123(7) 0.0273(9) 0.0203(8) -0.0068(7) -0.0079(6) 0.0053(6)
C42 0.0165(8) 0.0295(9) 0.0253(9) -0.0097(7) -0.0111(7) 0.0030(7)
C43 0.0135(8) 0.0349(10) 0.0210(8) -0.0077(7) -0.0076(7) 0.0026(7)
C44 0.0226(9) 0.0336(10) 0.0224(9) -0.0039(8) -0.0097(7) 0.0084(8)
C47 0.026(4) 0.029(2) 0.034(3) -0.001(2) -0.018(3) 0.002(2)
C48 0.027(2) 0.0279(18) 0.032(2) -0.0049(15) -0.0176(17) 0.0054(15)
C49 0.051(3) 0.033(2) 0.046(3) -0.0007(19) -0.032(2) 0.005(2)
C50 0.074(4) 0.035(2) 0.067(4) 0.010(2) -0.049(3) -0.004(2)
C47A 0.015(3) 0.041(3) 0.022(3) 0.000(3) -0.007(3) 0.006(3)
C48A 0.020(2) 0.031(3) 0.030(3) -0.0073(19) -0.014(2) 0.0091(17)
C49A 0.026(3) 0.033(3) 0.039(3) 0.000(2) -0.020(3) 0.005(2)
C50A 0.027(3) 0.041(4) 0.060(4) 0.000(3) -0.027(3) 0.007(3)
C47B 0.015(3) 0.041(3) 0.022(3) 0.000(3) -0.007(3) 0.006(3)
C48B 0.020(2) 0.031(3) 0.030(3) -0.0073(19) -0.014(2) 0.0091(17)
C49B 0.035(6) 0.026(5) 0.038(6) -0.008(4) -0.022(5) 0.012(4)
C50B 0.039(8) 0.029(6) 0.042(7) -0.007(5) -0.029(6) 0.010(6)
C45 0.0249(10) 0.0306(10) 0.0282(9) -0.0096(8) -0.0105(8) 0.0133(8)
C46 0.0179(8) 0.0312(9) 0.0200(8) -0.0093(7) -0.0075(7) 0.0082(7)
C1S 0.099(11) 0.162(12) 0.064(7) -0.061(8) -0.037(8) 0.061(10)
C2S 0.094(11) 0.120(9) 0.113(9) -0.074(8) -0.040(9) 0.044(8)
C3S 0.096(10) 0.116(7) 0.097(8) -0.065(6) -0.042(8) 0.054(8)
C4S 0.106(10) 0.115(7) 0.111(9) -0.072(7) -0.063(9) 0.052(8)
C5S 0.065(11) 0.164(16) 0.112(17) -0.088(13) -0.037(11) 0.053(9)
C1T 0.092(14) 0.131(17) 0.094(17) -0.066(14) -0.002(13) 0.013(13)
C2T 0.124(13) 0.143(13) 0.103(11) -0.065(11) -0.038(11) 0.032(11)
C3T 0.110(10) 0.125(9) 0.102(9) -0.064(8) -0.043(9) 0.050(8)
C4T 0.119(12) 0.126(11) 0.102(11) -0.049(10) -0.047(10) 0.047(10)
C5T 0.129(18) 0.130(15) 0.085(16) -0.069(13) -0.055(15) 0.067(12)

loop_
_atom_type_symbol
_atom_type_description
_atom_type_scat_dispersion_real
_atom_type_scat_dispersion_imag
_atom_type_scat_source
C C 0.0033 0.0016 'International Tables Vol C Tables 4.2.6.8 and 6.1.1.4'
H H 0.0000 0.0000 'International Tables Vol C Tables 4.2.6.8 and 6.1.1.4'
O O 0.0106 0.0060 'International Tables Vol C Tables 4.2.6.8 and 6.1.1.4'
P P 0.1023 0.0942 'International Tables Vol C Tables 4.2.6.8 and 6.1.1.4'
Br Br -0.2901 2.4595 'International Tables Vol C Tables 4.2.6.8 and 6.1.1.4'
Pd Pd -0.9988 1.0072 'International Tables Vol C Tables 4.2.6.8 and 6.1.1.4'

loop_
_geom_angle_atom_site_label_1
_geom_angle_atom_site_label_2
_geom_angle_atom_site_label_3
_geom_angle
C41 Pd1 P1 96.40(5)
C41 Pd1 Br1 81.31(5)
P1 Pd1 Br1 167.066(13)
C41 Pd1 C21 159.15(7)
P1 Pd1 C21 83.72(4)
Br1 Pd1 C21 102.98(4)
C11 P1 C5 106.70(8)
C11 P1 C1 107.43(7)
C5 P1 C1 110.39(8)
C11 P1 Pd1 104.07(6)
C5 P1 Pd1 115.62(6)
C1 P1 Pd1 111.99(6)
C4 C1 C3 107.26(14)
C4 C1 C2 107.73(15)
C3 C1 C2 108.37(15)
C4 C1 P1 106.90(12)
C3 C1 P1 117.01(13)
C2 C1 P1 109.21(12)
C1 C2 H2A 109.5
C1 C2 H2B 109.5
H2A C2 H2B 109.5
C1 C2 H2C 109.5
H2A C2 H2C 109.5
H2B C2 H2C 109.5
C1 C3 H3A 109.5
C1 C3 H3B 109.5
H3A C3 H3B 109.5
C1 C3 H3C 109.5
H3A C3 H3C 109.5
H3B C3 H3C 109.5
C1 C4 H4A 109.5
C1 C4 H4B 109.5
H4A C4 H4B 109.5
C1 C4 H4C 109.5
H4A C4 H4C 109.5
H4B C4 H4C 109.5
C8 C5 C6 106.59(15)
C8 C5 C7 109.53(15)
C6 C5 C7 107.51(15)
C8 C5 P1 105.84(12)
C6 C5 P1 117.84(13)
C7 C5 P1 109.33(12)
C5 C6 H6A 109.5
C5 C6 H6B 109.5
H6A C6 H6B 109.5
C5 C6 H6C 109.5
H6A C6 H6C 109.5
H6B C6 H6C 109.5
C5 C7 H7A 109.5
C5 C7 H7B 109.5
H7A C7 H7B 109.5
C5 C7 H7C 109.5
H7A C7 H7C 109.5
H7B C7 H7C 109.5
C5 C8 H8A 109.5
C5 C8 H8B 109.5
H8A C8 H8B 109.5
C5 C8 H8C 109.5
H8A C8 H8C 109.5
H8B C8 H8C 109.5
C16 C11 C12 118.43(14)
C16 C11 P1 118.68(12)
C12 C11 P1 122.88(13)
O1 C12 C13 122.60(15)
O1 C12 C11 116.10(14)
C13 C12 C11 121.27(16)
C12 O1 C17 118.16(13)
O1 C17 H17A 109.5
O1 C17 H17B 109.5
H17A C17 H17B 109.5
O1 C17 H17C 109.5
H17A C17 H17C 109.5
H17B C17 H17C 109.5
C12 C13 C14 119.78(15)
C12 C13 H13 120.1
C14 C13 H13 120.1
C15 C14 C13 120.16(15)
C15 C14 H14 119.9
C13 C14 H14 119.9
O2 C15 C14 123.37(15)
O2 C15 C16 115.56(15)
C14 C15 C16 121.07(16)
C15 O2 C18 117.21(14)
O2 C18 H18A 109.5
O2 C18 H18B 109.5
H18A C18 H18B 109.5
O2 C18 H18C 109.5
H18A C18 H18C 109.5
H18B C18 H18C 109.5
C11 C16 C15 118.95(15)
C11 C16 C21 126.86(14)
C15 C16 C21 114.08(14)
C22 C21 C26 118.50(15)
C22 C21 C16 117.81(14)
C26 C21 C16 118.71(14)
C22 C21 Pd1 90.84(10)
C26 C21 Pd1 95.04(10)
C16 C21 Pd1 106.39(10)
C23 C22 C21 119.84(15)
C23 C22 C27 117.93(15)
C21 C22 C27 121.86(15)
C22 C27 C29 111.69(14)
C22 C27 C28 110.52(15)
C29 C27 C28 111.24(15)
C22 C27 H27 107.7
C29 C27 H27 107.7
C28 C27 H27 107.7
C27 C28 H28A 109.5
C27 C28 H28B 109.5
H28A C28 H28B 109.5
C27 C28 H28C 109.5
H28A C28 H28C 109.5
H28B C28 H28C 109.5
C27 C29 H29A 109.5
C27 C29 H29B 109.5
H29A C29 H29B 109.5
C27 C29 H29C 109.5
H29A C29 H29C 109.5
H29B C29 H29C 109.5
C24 C23 C22 121.80(16)
C24 C23 H23 119.1
C22 C23 H23 119.1
C23 C24 C25 118.04(16)
C23 C24 C30 121.74(17)
C25 C24 C30 120.20(17)
C32A C30 C32 80.0(3)
C32A C30 C31 116.9(3)
C32 C30 C31 115.7(2)
C32A C30 C24 111.3(2)
C32 C30 C24 117.4(2)
C31 C30 C24 112.05(16)
C32A C30 H30A 23.3
C32 C30 H30A 103.1
C31 C30 H30A 103.1
C24 C30 H30A 103.1
C32A C30 H30B 105.1
C32 C30 H30B 25.3
C31 C30 H30B 105.1
C24 C30 H30B 105.1
H30A C30 H30B 128.3
C30 C31 H31A 109.5
C30 C31 H31B 109.5
H31A C31 H31B 109.5
C30 C31 H31C 109.5
H31A C31 H31C 109.5
H31B C31 H31C 109.5
C30 C32 H32A 109.5
C30 C32 H32B 109.5
H32A C32 H32B 109.5
C30 C32 H32C 109.5
H32A C32 H32C 109.5
H32B C32 H32C 109.5
C30 C32A H32D 109.5
C30 C32A H32E 109.5
H32D C32A H32E 109.5
C30 C32A H32F 109.5
H32D C32A H32F 109.5
H32E C32A H32F 109.5
C26 C25 C24 122.72(16)
C26 C25 H25 118.6
C24 C25 H25 118.6
C25 C26 C21 119.05(15)
C25 C26 C33 119.49(15)
C21 C26 C33 121.26(15)
C26 C33 C35 112.40(14)
C26 C33 C34 111.21(14)
C35 C33 C34 109.36(14)
C26 C33 H33 107.9
C35 C33 H33 107.9
C34 C33 H33 107.9
C33 C34 H34A 109.5
C33 C34 H34B 109.5
H34A C34 H34B 109.5
C33 C34 H34C 109.5
H34A C34 H34C 109.5
H34B C34 H34C 109.5
C33 C35 H35A 109.5
C33 C35 H35B 109.5
H35A C35 H35B 109.5
C33 C35 H35C 109.5
H35A C35 H35C 109.5
H35B C35 H35C 109.5
C46 C41 C42 117.48(16)
C46 C41 Pd1 116.43(13)
C42 C41 Pd1 125.88(14)
C43 C42 C41 120.82(18)
C43 C42 H42 119.6
C41 C42 H42 119.6
C44 C43 C42 121.73(17)
C44 C43 H43 119.1
C42 C43 H43 119.1
C43 C44 C45 117.34(17)
C43 C44 C47A 121.2(10)
C45 C44 C47A 120.8(10)
C43 C44 C47 118.9(4)
C45 C44 C47 123.0(5)
C47A C44 C47 17.1(5)
C43 C44 C47B 127.8(19)
C45 C44 C47B 114.9(19)
C47A C44 C47B 9.9(10)
C47 C44 C47B 13(2)
C48 C47 C44 110.2(5)
C48 C47 H47A 109.6
C44 C47 H47A 109.6
C48 C47 H47B 109.6
C44 C47 H47B 109.6
H47A C47 H47B 108.1
C49 C48 C47 113.5(4)
C49 C48 H48A 108.9
C47 C48 H48A 108.9
C49 C48 H48B 108.9
C47 C48 H48B 108.9
H48A C48 H48B 107.7
C50 C49 C48 112.4(4)
C50 C49 H49A 109.1
C48 C49 H49A 109.1
C50 C49 H49B 109.1
C48 C49 H49B 109.1
H49A C49 H49B 107.9
C49 C50 H50A 109.5
C49 C50 H50B 109.5
H50A C50 H50B 109.5
C49 C50 H50C 109.5
H50A C50 H50C 109.5
H50B C50 H50C 109.5
C48A C47A C44 111.1(7)
C48A C47A H47C 109.4
C44 C47A H47C 109.4
C48A C47A H47D 109.4
C44 C47A H47D 109.4
H47C C47A H47D 108.0
C47A C48A C49A 111.9(5)
C47A C48A H48C 109.2
C49A C48A H48C 109.2
C47A C48A H48D 109.2
C49A C48A H48D 109.2
H48C C48A H48D 107.9
C50A C49A C48A 114.1(5)
C50A C49A H49C 108.7
C48A C49A H49C 108.7
C50A C49A H49D 108.7
C48A C49A H49D 108.7
H49C C49A H49D 107.6
C49A C50A H50D 109.5
C49A C50A H50E 109.5
H50D C50A H50E 109.5
C49A C50A H50F 109.5
H50D C50A H50F 109.5
H50E C50A H50F 109.5
C48B C47B C44 113.4(13)
C48B C47B H47E 108.9
C44 C47B H47E 108.9
C48B C47B H47F 108.9
C44 C47B H47F 108.9
H47E C47B H47F 107.7
C47B C48B C49B 113.7(11)
C47B C48B H48E 108.8
C49B C48B H48E 108.8
C47B C48B H48F 108.8
C49B C48B H48F 108.8
H48E C48B H48F 107.7
C50B C49B C48B 113.6(10)
C50B C49B H49E 108.9
C48B C49B H49E 108.9
C50B C49B H49F 108.9
C48B C49B H49F 108.9
H49E C49B H49F 107.7
C49B C50B H50G 109.5
C49B C50B H50H 109.5
H50G C50B H50H 109.5
C49B C50B H50I 109.5
H50G C50B H50I 109.5
H50H C50B H50I 109.5
C44 C45 C46 121.34(18)
C44 C45 H45 119.3
C46 C45 H45 119.3
C41 C46 C45 120.99(17)
C41 C46 H46 119.5
C45 C46 H46 119.5
C2S C1S H1S1 109.5
C2S C1S H1S2 109.5
H1S1 C1S H1S2 109.5
C2S C1S H1S3 109.5
H1S1 C1S H1S3 109.5
H1S2 C1S H1S3 109.5
C3S C2S C1S 117.0(14)
C3S C2S H2S1 108.1
C1S C2S H2S1 108.1
C3S C2S H2S2 108.1
C1S C2S H2S2 108.1
H2S1 C2S H2S2 107.3
C2S C3S C4S 115.5(15)
C2S C3S H3S1 108.4
C4S C3S H3S1 108.4
C2S C3S H3S2 108.4
C4S C3S H3S2 108.4
H3S1 C3S H3S2 107.5
C3S C4S C5S 113.9(18)
C3S C4S H4S1 108.8
C5S C4S H4S1 108.8
C3S C4S H4S2 108.8
C5S C4S H4S2 108.8
H4S1 C4S H4S2 107.7
C4S C5S H5S1 109.5
C4S C5S H5S2 109.5
H5S1 C5S H5S2 109.5
C4S C5S H5S3 109.5
H5S1 C5S H5S3 109.5
H5S2 C5S H5S3 109.5
C2T C1T H1T1 109.5
C2T C1T H1T2 109.5
H1T1 C1T H1T2 109.5
C2T C1T H1T3 109.5
H1T1 C1T H1T3 109.5
H1T2 C1T H1T3 109.5
C3T C2T C1T 113(2)
C3T C2T H2T1 109.0
C1T C2T H2T1 109.0
C3T C2T H2T2 109.0
C1T C2T H2T2 109.0
H2T1 C2T H2T2 107.8
C2T C3T C4T 115(2)
C2T C3T H3T1 108.4
C4T C3T H3T1 108.4
C2T C3T H3T2 108.4
C4T C3T H3T2 108.4
H3T1 C3T H3T2 107.5
C3T C4T C5T 113(2)
C3T C4T H4T1 108.9
C5T C4T H4T1 108.9
C3T C4T H4T2 108.9
C5T C4T H4T2 108.9
H4T1 C4T H4T2 107.7
C4T C5T H5T1 109.5
C4T C5T H5T2 109.5
H5T1 C5T H5T2 109.5
C4T C5T H5T3 109.5
H5T1 C5T H5T3 109.5
H5T2 C5T H5T3 109.5

loop_
_geom_bond_atom_site_label_1
_geom_bond_atom_site_label_2
_geom_bond_distance
Br1 Pd1 2.4604(3)
Pd1 C41 2.0156(17)
Pd1 P1 2.3403(5)
Pd1 C21 2.5042(16)
P1 C11 1.8525(16)
P1 C5 1.9062(19)
P1 C1 1.9229(18)
C1 C4 1.534(2)
C1 C3 1.536(3)
C1 C2 1.536(3)
C2 H2A 0.9800
C2 H2B 0.9800
C2 H2C 0.9800
C3 H3A 0.9800
C3 H3B 0.9800
C3 H3C 0.9800
C4 H4A 0.9800
C4 H4B 0.9800
C4 H4C 0.9800
C5 C8 1.537(3)
C5 C6 1.539(3)
C5 C7 1.540(2)
C6 H6A 0.9800
C6 H6B 0.9800
C6 H6C 0.9800
C7 H7A 0.9800
C7 H7B 0.9800
C7 H7C 0.9800
C8 H8A 0.9800
C8 H8B 0.9800
C8 H8C 0.9800
C11 C16 1.409(2)
C11 C12 1.417(2)
C12 O1 1.364(2)
C12 C13 1.384(2)
O1 C17 1.430(2)
C17 H17A 0.9800
C17 H17B 0.9800
C17 H17C 0.9800
C13 C14 1.385(2)
C13 H13 0.9500
C14 C15 1.383(2)
C14 H14 0.9500
C15 O2 1.376(2)
C15 C16 1.412(2)
O2 C18 1.419(2)
C18 H18A 0.9800
C18 H18B 0.9800
C18 H18C 0.9800
C16 C21 1.511(2)
C21 C22 1.415(2)
C21 C26 1.433(2)
C22 C23 1.400(2)
C22 C27 1.519(2)
C27 C29 1.532(3)
C27 C28 1.536(3)
C27 H27 1.0000
C28 H28A 0.9800
C28 H28B 0.9800
C28 H28C 0.9800
C29 H29A 0.9800
C29 H29B 0.9800
C29 H29C 0.9800
C23 C24 1.385(2)
C23 H23 0.9500
C24 C25 1.396(3)
C24 C30 1.522(3)
C30 C32A 1.429(5)
C30 C32 1.459(4)
C30 C31 1.520(3)
C30 H30A 1.0000
C30 H30B 1.0000
C31 H31A 0.9800
C31 H31B 0.9800
C31 H31C 0.9800
C32 H32A 0.9800
C32 H32B 0.9800
C32 H32C 0.9800
C32A H32D 0.9800
C32A H32E 0.9800
C32A H32F 0.9800
C25 C26 1.384(2)
C25 H25 0.9500
C26 C33 1.516(2)
C33 C35 1.535(2)
C33 C34 1.536(2)
C33 H33 1.0000
C34 H34A 0.9800
C34 H34B 0.9800
C34 H34C 0.9800
C35 H35A 0.9800
C35 H35B 0.9800
C35 H35C 0.9800
C41 C46 1.391(3)
C41 C42 1.394(2)
C42 C43 1.393(2)
C42 H42 0.9500
C43 C44 1.383(3)
C43 H43 0.9500
C44 C45 1.392(3)
C44 C47A 1.518(9)
C44 C47 1.542(7)
C44 C47B 1.543(14)
C47 C48 1.528(7)
C47 H47A 0.9900
C47 H47B 0.9900
C48 C49 1.518(5)
C48 H48A 0.9900
C48 H48B 0.9900
C49 C50 1.517(6)
C49 H49A 0.9900
C49 H49B 0.9900
C50 H50A 0.9800
C50 H50B 0.9800
C50 H50C 0.9800
C47A C48A 1.518(9)
C47A H47C 0.9900
C47A H47D 0.9900
C48A C49A 1.523(7)
C48A H48C 0.9900
C48A H48D 0.9900
C49A C50A 1.512(8)
C49A H49C 0.9900
C49A H49D 0.9900
C50A H50D 0.9800
C50A H50E 0.9800
C50A H50F 0.9800
C47B C48B 1.530(16)
C47B H47E 0.9900
C47B H47F 0.9900
C48B C49B 1.533(12)
C48B H48E 0.9900
C48B H48F 0.9900
C49B C50B 1.497(13)
C49B H49E 0.9900
C49B H49F 0.9900
C50B H50G 0.9800
C50B H50H 0.9800
C50B H50I 0.9800
C45 C46 1.395(3)
C45 H45 0.9500
C46 H46 0.9500
C1S C2S 1.514(13)
C1S H1S1 0.9800
C1S H1S2 0.9800
C1S H1S3 0.9800
C2S C3S 1.453(13)
C2S H2S1 0.9900
C2S H2S2 0.9900
C3S C4S 1.454(13)
C3S H3S1 0.9900
C3S H3S2 0.9900
C4S C5S 1.471(13)
C4S H4S1 0.9900
C4S H4S2 0.9900
C5S H5S1 0.9800
C5S H5S2 0.9800
C5S H5S3 0.9800
C1T C2T 1.493(15)
C1T H1T1 0.9800
C1T H1T2 0.9800
C1T H1T3 0.9800
C2T C3T 1.461(15)
C2T H2T1 0.9900
C2T H2T2 0.9900
C3T C4T 1.467(15)
C3T H3T1 0.9900
C3T H3T2 0.9900
C4T C5T 1.472(15)
C4T H4T1 0.9900
C4T H4T2 0.9900
C5T H5T1 0.9800
C5T H5T2 0.9800
C5T H5T3 0.9800
